data_1520622
loop_
_publ_author_name
'Engle, Keary M.'
'Pfeifer, Lukas'
'Pidgeon, George W.'
'Giuffredi, Guy T.'
'Thompson, Amber L.'
'Paton, Robert S.'
'Brown, John M.'
'Gouverneur, V\'eronique'

_publ_section_title
;
 Coordination diversity in hydrogen-bonded homoleptic fluoride--alcohol
 complexes modulates reactivity
;
_journal_issue 9
_journal_name_full 'Chem. Sci.'
_journal_page_first 5293
_journal_paper_doi 10.1039/C5SC01812A
_journal_volume 6
_journal_year 2015
_chemical_absolute_configuration unk
_chemical_formula_moiety '2(C10 H18 O6), C16 H36 N, 0.2(C12 H28), F'
_chemical_formula_sum 'C38.39 H77.58 F N O12'
_chemical_formula_weight 764.30
_chemical_melting_point ?
_space_group_IT_number 18
_symmetry_cell_setting orthorhombic
_symmetry_space_group_name_Hall 'P 2 2ab'
_symmetry_space_group_name_H-M 'P 21 21 2'
_atom_sites_solution_hydrogens difmap
_atom_sites_solution_primary other
_audit_creation_date 13-05-16
_audit_creation_method CRYSTALS_ver_14.40
_audit_update_record
;
2015-05-19 deposited with the CCDC.
2015-06-22 downloaded from the CCDC.
;
_cell_angle_alpha 90
_cell_angle_beta 90
_cell_angle_gamma 90
_cell_formula_units_Z 4
_cell_length_a 18.9780(2)
_cell_length_b 24.2645(2)
_cell_length_c 10.3218(1)
_cell_measurement_reflns_used 5976
_cell_measurement_temperature 150
_cell_measurement_theta_max 27
_cell_measurement_theta_min 5
_cell_volume 4753.10(8)
_computing_cell_refinement 'DENZO/SCALEPACK (Otwinowski & Minor, 1997)'
_computing_data_collection 'COLLECT (Nonius, 2001).'
_computing_data_reduction 'DENZO/SCALEPACK (Otwinowski & Minor, 1997)'
_computing_molecular_graphics 'CAMERON (Watkin et al., 1996)'
_computing_publication_material 'CRYSTALS (Betteridge et al., 2003)'
_computing_structure_refinement 'CRYSTALS (Betteridge et al., 2003)'
_computing_structure_solution 'Superflip (Palatinus & Chapuis, 2007)'
_diffrn_ambient_temperature 150
_diffrn_measured_fraction_theta_full 0.990
_diffrn_measured_fraction_theta_max 0.989
_diffrn_measurement_device Area
_diffrn_measurement_device_type 'Nonius KappaCCD'
_diffrn_measurement_method \w
_diffrn_radiation_monochromator graphite
_diffrn_radiation_type 'Mo K\a'
_diffrn_radiation_wavelength 0.71073
_diffrn_reflns_av_R_equivalents 0.044
_diffrn_reflns_limit_h_max 24
_diffrn_reflns_limit_h_min 0
_diffrn_reflns_limit_k_max 31
_diffrn_reflns_limit_k_min 0
_diffrn_reflns_limit_l_max 13
_diffrn_reflns_limit_l_min -13
_diffrn_reflns_number 65091
_diffrn_reflns_theta_full 26.381
_diffrn_reflns_theta_max 27.480
_diffrn_reflns_theta_min 5.098
_diffrn_standards_number 0
_exptl_absorpt_coefficient_mu 0.080
_exptl_absorpt_correction_T_max 0.99
_exptl_absorpt_correction_T_min 0.75
_exptl_absorpt_correction_type multi-scan
_exptl_absorpt_process_details 'DENZO/SCALEPACK (Otwinowski & Minor, 1997)'
_exptl_crystal_colour clear_pale_colourless
_exptl_crystal_density_diffrn 1.068
_exptl_crystal_density_meas ?
_exptl_crystal_density_method 'not measured'
_exptl_crystal_description prism
_exptl_crystal_F_000 1679.681
_exptl_crystal_size_max 0.43
_exptl_crystal_size_mid 0.10
_exptl_crystal_size_min 0.10
_refine_diff_density_max 0.30
_refine_diff_density_min -0.25
_refine_ls_extinction_method None
_refine_ls_goodness_of_fit_ref 0.9807
_refine_ls_hydrogen_treatment constr
_refine_ls_matrix_type full
_refine_ls_number_parameters 525
_refine_ls_number_reflns 10798
_refine_ls_number_restraints 201
_refine_ls_R_factor_all 0.0675
_refine_ls_R_factor_gt 0.0448
_refine_ls_shift/su_max 0.0005858
_refine_ls_shift/su_mean 0.0000551
_refine_ls_structure_factor_coef Fsqd
_refine_ls_weighting_details
;
 Method= Modified Sheldrick 
 w=1/[\s^2^(F^2^) + ( 0.03P)^2^ + 1.09P] 
 ,where P=(max(Fo^2^,0) + 2Fc^2^)/3 
;
_refine_ls_weighting_scheme calc
_refine_ls_wR_factor_all 0.0978
_refine_ls_wR_factor_gt 0.0884
_refine_ls_wR_factor_ref 0.0978
_reflns_limit_h_max 24
_reflns_limit_h_min 0
_reflns_limit_k_max 31
_reflns_limit_k_min 0
_reflns_limit_l_max 13
_reflns_limit_l_min -13
_reflns_number_gt 8103
_reflns_number_total 10799
_reflns_threshold_expression I>2.0\s(I)
_oxford_diffrn_Wilson_B_factor 3.64
_oxford_diffrn_Wilson_scale 4.01
_oxford_refine_ls_r_factor_ref 0.0675
_oxford_refine_ls_scale 0.5272(6)
_oxford_reflns_number_all 10798
_oxford_reflns_threshold_expression_ref I>-3.0\s(I)
_oxford_structure_analysis_title 066ggke01
_cod_data_source_file c5sc01812a2.cif
_cod_data_source_block 2e
_cod_depositor_comments
;
The following automatic conversions were performed:

'_chemical_melting_point' value 'not measured' was changed to '?' -
the value is undefined or not given.

'_atom_sites_solution_primary' value 'Other' changed to 'other'
according to
/usr/data/users/saulius/crontab/automatic-downloads/rss-feeds/RSC/lib/dictionaries/cif_core.dic
dictionary named 'cif_core.dic' version 2.4.2 from 2011-04-26.

'_exptl_crystal_density_meas' value 'not measured' was changed to '?'
- the value is perceived as not measured.

Automatic conversion script
Id: cif_fix_values 3271 2015-04-21 07:52:19Z andrius 

 Adding full bibliography for 1520618--1520631.cif.
;
_cod_original_sg_symbol_H-M 'P 21 21 2 '
_cod_original_formula_sum 'C38.39 H77.58 F1 N1 O12'
_cod_database_code 1520622

loop_
_symmetry_equiv_pos_as_xyz
x,y,z
x+1/2,-y+1/2,-z
-x+1/2,y+1/2,-z
-x,-y,z

loop_
_atom_site_label
_atom_site_type_symbol
_atom_site_fract_x
_atom_site_fract_y
_atom_site_fract_z
_atom_site_U_iso_or_equiv
_atom_site_occupancy
_atom_site_adp_type
_atom_site_refinement_flags_posn
_atom_site_refinement_flags_occupancy
_atom_site_disorder_assembly
_atom_site_disorder_group
F1 F 0.38987(6) 0.66501(4) 0.55042(11) 0.0562 1.0000 Uani . . . .
O1 O 0.41033(6) 0.76097(5) 0.64710(11) 0.0467 1.0000 Uani . . . .
O2 O 0.47328(6) 0.71936(5) 0.39319(11) 0.0418 1.0000 Uani . . . .
C11 C 0.47021(9) 0.78025(7) 0.58129(16) 0.0378 1.0000 Uani . . . .
C12 C 0.53757(10) 0.75258(7) 0.62622(15) 0.0403 1.0000 Uani . . . .
O13 O 0.54185(7) 0.71738(5) 0.70782(12) 0.0519 1.0000 Uani . . . .
O14 O 0.59264(6) 0.77369(5) 0.56172(12) 0.0448 1.0000 Uani . . . .
C15 C 0.66275(9) 0.75182(8) 0.59001(18) 0.0457 1.0000 Uani . . . .
C16 C 0.69355(12) 0.78477(12) 0.6989(2) 0.0734 1.0000 Uani . . . .
C17 C 0.70371(11) 0.75631(9) 0.46650(19) 0.0575 1.0000 Uani . . . .
C21 C 0.46447(9) 0.77395(7) 0.43383(15) 0.0367 1.0000 Uani . . . .
C22 C 0.39556(9) 0.79820(7) 0.38627(18) 0.0426 1.0000 Uani . . . .
O23 O 0.35312(7) 0.77425(6) 0.32158(14) 0.0577 1.0000 Uani . . . .
O24 O 0.38858(7) 0.85058(5) 0.42566(16) 0.0596 1.0000 Uani . . . .
C25 C 0.32136(12) 0.87790(9) 0.4010(3) 0.0744 1.0000 Uani . . . .
C26 C 0.30962(17) 0.91663(12) 0.5145(4) 0.1059 1.0000 Uani . . . .
C27 C 0.32673(18) 0.90662(15) 0.2725(3) 0.1128 1.0000 Uani . . . .
O3 O 0.29555(6) 0.61281(5) 0.41622(12) 0.0448 1.0000 Uani . . . .
O4 O 0.35730(6) 0.57468(5) 0.67130(11) 0.0434 1.0000 Uani . . . .
C31 C 0.29994(9) 0.55846(7) 0.46107(16) 0.0363 1.0000 Uani . . . .
C32 C 0.36461(9) 0.52865(7) 0.41062(17) 0.0389 1.0000 Uani . . . .
O33 O 0.41043(7) 0.54899(6) 0.34677(14) 0.0559 1.0000 Uani . . . .
O34 O 0.36194(6) 0.47567(5) 0.44535(13) 0.0502 1.0000 Uani D . . .
C35 C 0.42043(7) 0.43892(7) 0.41075(15) 0.0508 1.0000 Uani D . . .
C36 C 0.45195(17) 0.41837(14) 0.5328(3) 0.0817 0.829(5) Uani D P 1 1
C37 C 0.39098(15) 0.39389(13) 0.3282(3) 0.0836 0.829(5) Uani D P 1 1
C41 C 0.29656(8) 0.55510(7) 0.61007(16) 0.0352 1.0000 Uani . . . .
C42 C 0.23008(9) 0.58516(7) 0.65513(17) 0.0384 1.0000 Uani . . . .
O43 O 0.22842(7) 0.62320(5) 0.72902(13) 0.0490 1.0000 Uani . . . .
O44 O 0.17333(6) 0.56223(5) 0.59978(13) 0.0454 1.0000 Uani . . . .
C45 C 0.10487(9) 0.58799(8) 0.6218(2) 0.0524 1.0000 Uani . . . .
C46 C 0.07139(13) 0.56248(11) 0.7393(3) 0.0754 1.0000 Uani . . . .
C47 C 0.06346(12) 0.57784(10) 0.4992(3) 0.0729 1.0000 Uani . . . .
C136 C 0.4162(5) 0.3902(4) 0.4961(11) 0.0640 0.171(5) Uani D P 1 2
C137 C 0.4131(5) 0.4253(5) 0.2735(7) 0.0691 0.171(5) Uani D P 1 2
N51 N 0.40169(8) 0.67074(6) 1.00236(12) 0.0390 1.0000 Uani . . . .
C52 C 0.44769(10) 0.63533(8) 0.91481(17) 0.0476 1.0000 Uani . . . .
C53 C 0.50461(12) 0.60213(8) 0.9808(2) 0.0571 1.0000 Uani . . . .
C54 C 0.54774(14) 0.57168(10) 0.8789(3) 0.0813 1.0000 Uani . . . .
C55 C 0.60603(18) 0.53728(12) 0.9350(4) 0.1118 1.0000 Uani . . . .
C56 C 0.44696(9) 0.70737(7) 1.08770(16) 0.0397 1.0000 Uani . . . .
C57 C 0.49863(10) 0.74387(8) 1.01570(17) 0.0458 1.0000 Uani . . . .
C58 C 0.53989(10) 0.77993(8) 1.10932(18) 0.0517 1.0000 Uani . . . .
C59 C 0.59497(12) 0.81480(9) 1.0419(2) 0.0622 1.0000 Uani . . . .
C60 C 0.35509(10) 0.70491(8) 0.91370(16) 0.0461 1.0000 Uani . . . .
C61 C 0.30676(11) 0.74521(9) 0.98112(19) 0.0548 1.0000 Uani . . . .
C62 C 0.25904(12) 0.77342(11) 0.8840(2) 0.0730 1.0000 Uani . . . .
C63 C 0.21368(16) 0.81727(12) 0.9466(3) 0.0986 1.0000 Uani . . . .
C64 C 0.35733(9) 0.63501(7) 1.09236(16) 0.0417 1.0000 Uani . . . .
C65 C 0.30009(11) 0.60185(8) 1.02640(18) 0.0527 1.0000 Uani . . . .
C66 C 0.26653(12) 0.56089(10) 1.1176(2) 0.0629 1.0000 Uani . . . .
C67 C 0.20779(15) 0.52851(12) 1.0541(3) 0.0935 1.0000 Uani . . . .
C101 C 0.4168(6) 0.8875(4) 0.8986(8) 0.0999 0.398(4) Uani D P 2 -1
C102 C 0.4533(4) 0.9371(2) 0.9509(6) 0.0865 0.398(4) Uani D P 2 -1
C103 C 0.4804(5) 0.9787(3) 0.8486(5) 0.0892 0.398(4) Uani D P 2 -1
C104 C 0.5174(4) 1.0298(3) 0.9155(5) 0.0858 0.398(4) Uani D P 2 -1
C105 C 0.5433(4) 1.0721(2) 0.8128(6) 0.0933 0.398(4) Uani D P 2 -1
C106 C 0.5957(7) 1.1135(4) 0.8596(8) 0.0951 0.398(4) Uani D P 2 -1
H111 H 0.4736 0.8192 0.5995 0.0429 1.0000 Uiso R . . .
H151 H 0.6570 0.7132 0.6174 0.0534 1.0000 Uiso R . . .
H163 H 0.7413 0.7727 0.7154 0.1098 1.0000 Uiso R . . .
H162 H 0.6640 0.7803 0.7750 0.1085 1.0000 Uiso R . . .
H161 H 0.6926 0.8234 0.6744 0.1109 1.0000 Uiso R . . .
H172 H 0.7515 0.7421 0.4789 0.0855 1.0000 Uiso R . . .
H171 H 0.6800 0.7344 0.3979 0.0860 1.0000 Uiso R . . .
H173 H 0.7067 0.7957 0.4404 0.0852 1.0000 Uiso R . . .
H211 H 0.5026 0.7958 0.3945 0.0407 1.0000 Uiso R . . .
H251 H 0.2804 0.8511 0.4039 0.0883 1.0000 Uiso R . . .
H261 H 0.2635 0.9355 0.5038 0.1586 1.0000 Uiso R . . .
H263 H 0.3101 0.8942 0.5952 0.1593 1.0000 Uiso R . . .
H262 H 0.3493 0.9432 0.5111 0.1589 1.0000 Uiso R . . .
H273 H 0.2810 0.9245 0.2580 0.1689 1.0000 Uiso R . . .
H272 H 0.3368 0.8783 0.2090 0.1686 1.0000 Uiso R . . .
H271 H 0.3638 0.9342 0.2784 0.1681 1.0000 Uiso R . . .
H311 H 0.2603 0.5387 0.4276 0.0428 1.0000 Uiso R . . .
H361 H 0.4908 0.3946 0.5124 0.1217 0.829(5) Uiso R P 1 1
H362 H 0.4657 0.4499 0.5822 0.1229 0.829(5) Uiso R P 1 1
H363 H 0.4151 0.3972 0.5781 0.1220 0.829(5) Uiso R P 1 1
H371 H 0.4311 0.3701 0.3057 0.1244 0.829(5) Uiso R P 1 1
H373 H 0.3687 0.4097 0.2510 0.1248 0.829(5) Uiso R P 1 1
H372 H 0.3559 0.3747 0.3788 0.1241 0.829(5) Uiso R P 1 1
H411 H 0.2904 0.5164 0.6324 0.0392 1.0000 Uiso R . . .
H451 H 0.1138 0.6273 0.6319 0.0618 1.0000 Uiso R . . .
H461 H 0.0256 0.5803 0.7555 0.1117 1.0000 Uiso R . . .
H463 H 0.1011 0.5674 0.8172 0.1127 1.0000 Uiso R . . .
H462 H 0.0632 0.5233 0.7241 0.1106 1.0000 Uiso R . . .
H472 H 0.0156 0.5935 0.5136 0.1079 1.0000 Uiso R . . .
H471 H 0.0887 0.5958 0.4269 0.1082 1.0000 Uiso R . . .
H473 H 0.0623 0.5381 0.4845 0.1060 1.0000 Uiso R . . .
H1361 H 0.4597 0.3694 0.4895 0.0958 0.171(5) Uiso R P 1 2
H1363 H 0.4093 0.4014 0.5841 0.0958 0.171(5) Uiso R P 1 2
H1362 H 0.3770 0.3680 0.4701 0.0957 0.171(5) Uiso R P 1 2
H1372 H 0.4547 0.4056 0.2474 0.1040 0.171(5) Uiso R P 1 2
H1371 H 0.4093 0.4587 0.2250 0.1039 0.171(5) Uiso R P 1 2
H1373 H 0.3715 0.4030 0.2606 0.1039 0.171(5) Uiso R P 1 2
H522 H 0.4701 0.6600 0.8519 0.0559 1.0000 Uiso R . . .
H521 H 0.4155 0.6097 0.8687 0.0576 1.0000 Uiso R . . .
H532 H 0.5356 0.6280 1.0300 0.0681 1.0000 Uiso R . . .
H531 H 0.4841 0.5746 1.0405 0.0659 1.0000 Uiso R . . .
H541 H 0.5709 0.5990 0.8227 0.0979 1.0000 Uiso R . . .
H542 H 0.5158 0.5498 0.8270 0.0971 1.0000 Uiso R . . .
H551 H 0.6296 0.5166 0.8657 0.1676 1.0000 Uiso R . . .
H553 H 0.6393 0.5620 0.9808 0.1679 1.0000 Uiso R . . .
H552 H 0.5842 0.5104 0.9957 0.1677 1.0000 Uiso R . . .
H562 H 0.4140 0.7290 1.1402 0.0453 1.0000 Uiso R . . .
H561 H 0.4736 0.6826 1.1440 0.0463 1.0000 Uiso R . . .
H571 H 0.4726 0.7672 0.9567 0.0554 1.0000 Uiso R . . .
H572 H 0.5314 0.7210 0.9669 0.0549 1.0000 Uiso R . . .
H581 H 0.5049 0.8039 1.1544 0.0624 1.0000 Uiso R . . .
H582 H 0.5628 0.7559 1.1737 0.0622 1.0000 Uiso R . . .
H591 H 0.6223 0.8362 1.1060 0.0926 1.0000 Uiso R . . .
H593 H 0.5727 0.8397 0.9791 0.0917 1.0000 Uiso R . . .
H592 H 0.6285 0.7919 0.9935 0.0920 1.0000 Uiso R . . .
H602 H 0.3860 0.7254 0.8558 0.0535 1.0000 Uiso R . . .
H601 H 0.3276 0.6788 0.8635 0.0553 1.0000 Uiso R . . .
H612 H 0.3338 0.7738 1.0269 0.0654 1.0000 Uiso R . . .
H611 H 0.2781 0.7265 1.0427 0.0669 1.0000 Uiso R . . .
H621 H 0.2899 0.7906 0.8201 0.0882 1.0000 Uiso R . . .
H622 H 0.2289 0.7468 0.8452 0.0884 1.0000 Uiso R . . .
H632 H 0.1825 0.8327 0.8858 0.1477 1.0000 Uiso R . . .
H633 H 0.2456 0.8478 0.9736 0.1466 1.0000 Uiso R . . .
H631 H 0.1889 0.8038 1.0220 0.1466 1.0000 Uiso R . . .
H641 H 0.3372 0.6603 1.1549 0.0491 1.0000 Uiso R . . .
H642 H 0.3904 0.6113 1.1381 0.0485 1.0000 Uiso R . . .
H651 H 0.2631 0.6278 0.9938 0.0628 1.0000 Uiso R . . .
H652 H 0.3200 0.5815 0.9561 0.0633 1.0000 Uiso R . . .
H661 H 0.2517 0.5802 1.1978 0.0754 1.0000 Uiso R . . .
H662 H 0.3036 0.5348 1.1434 0.0751 1.0000 Uiso R . . .
H671 H 0.1872 0.5035 1.1168 0.1394 1.0000 Uiso R . . .
H672 H 0.1711 0.5505 1.0197 0.1402 1.0000 Uiso R . . .
H673 H 0.2278 0.5064 0.9822 0.1395 1.0000 Uiso R . . .
H11 H 0.4041 0.7289 0.6208 0.0686 1.0000 Uiso R . . .
H21 H 0.4454 0.6997 0.4341 0.0627 1.0000 Uiso R . . .
H41 H 0.3668 0.6044 0.6387 0.0652 1.0000 Uiso R . . .
H31 H 0.3271 0.6317 0.4531 0.0670 1.0000 Uiso R . . .
H1021 H 0.4212 0.9539 1.0112 0.1049 0.398(4) Uiso R P 2 -1
H1022 H 0.4940 0.9233 0.9952 0.1050 0.398(4) Uiso R P 2 -1
H1031 H 0.4402 0.9904 0.7937 0.1083 0.398(4) Uiso R P 2 -1
H1032 H 0.5148 0.9573 0.7938 0.1076 0.398(4) Uiso R P 2 -1
H1041 H 0.4831 1.0487 0.9719 0.1039 0.398(4) Uiso R P 2 -1
H1042 H 0.5569 1.0160 0.9695 0.1039 0.398(4) Uiso R P 2 -1
H1051 H 0.5033 1.0916 0.7874 0.1125 0.398(4) Uiso R P 2 -1
H1052 H 0.5657 1.0549 0.7396 0.1116 0.398(4) Uiso R P 2 -1
H351 H 0.4557 0.4596 0.3571 0.0606 0.829(5) Uiso R P 1 1
H352 H 0.4652 0.4580 0.4255 0.0607 0.171(5) Uiso R P 1 2
H1061 H 0.5797 1.1498 0.8412 0.1444 0.398(4) Uiso R P 2 -1
H1062 H 0.6004 1.1076 0.9536 0.1435 0.398(4) Uiso R P 2 -1
H1063 H 0.6390 1.1065 0.8128 0.1435 0.398(4) Uiso R P 2 -1
H1011 H 0.3673 0.8926 0.9104 0.1517 0.398(4) Uiso R P 2 -1
H1012 H 0.4314 0.8876 0.8095 0.1518 0.398(4) Uiso R P 2 -1
H1013 H 0.4336 0.8574 0.9487 0.1522 0.398(4) Uiso R P 2 -1

loop_
_atom_site_aniso_label
_atom_site_aniso_U_11
_atom_site_aniso_U_22
_atom_site_aniso_U_33
_atom_site_aniso_U_23
_atom_site_aniso_U_13
_atom_site_aniso_U_12
F1 0.0614(7) 0.0446(6) 0.0625(7) -0.0015(5) -0.0015(6) -0.0170(5)
O1 0.0469(7) 0.0507(7) 0.0427(7) -0.0091(6) 0.0186(6) -0.0132(6)
O2 0.0469(7) 0.0440(6) 0.0345(6) -0.0054(5) 0.0049(5) 0.0032(5)
C11 0.0416(9) 0.0354(8) 0.0365(8) -0.0046(7) 0.0097(8) -0.0073(7)
C12 0.0486(10) 0.0435(9) 0.0287(8) -0.0049(8) 0.0055(8) -0.0140(8)
O13 0.0610(8) 0.0571(8) 0.0375(6) 0.0119(6) 0.0030(6) -0.0124(7)
O14 0.0376(6) 0.0516(7) 0.0453(7) 0.0129(6) 0.0019(5) -0.0068(5)
C15 0.0420(10) 0.0525(10) 0.0428(10) 0.0107(9) -0.0013(8) -0.0021(8)
C16 0.0516(13) 0.111(2) 0.0575(13) -0.0137(13) -0.0061(11) -0.0033(13)
C17 0.0483(11) 0.0734(13) 0.0509(11) 0.0110(11) 0.0043(9) 0.0025(10)
C21 0.0358(8) 0.0394(8) 0.0348(8) 0.0002(7) 0.0074(7) -0.0011(7)
C22 0.0363(9) 0.0450(10) 0.0465(10) 0.0035(8) 0.0084(8) -0.0014(8)
O23 0.0427(7) 0.0679(9) 0.0626(8) -0.0078(7) -0.0060(7) 0.0051(7)
O24 0.0417(7) 0.0409(7) 0.0963(11) 0.0037(7) 0.0001(7) 0.0036(6)
C25 0.0535(13) 0.0513(12) 0.119(2) 0.0137(14) -0.0054(14) 0.0116(10)
C26 0.098(2) 0.0809(18) 0.139(3) -0.0035(19) 0.018(2) 0.0429(16)
C27 0.117(3) 0.111(2) 0.111(2) 0.022(2) -0.023(2) 0.037(2)
O3 0.0511(7) 0.0382(6) 0.0450(7) 0.0055(6) -0.0107(6) 0.0005(5)
O4 0.0395(6) 0.0479(7) 0.0427(7) 0.0041(6) -0.0107(6) -0.0061(5)
C31 0.0335(8) 0.0348(8) 0.0407(9) 0.0025(7) -0.0065(7) -0.0031(7)
C32 0.0359(9) 0.0438(9) 0.0368(9) 0.0021(8) -0.0062(8) -0.0041(8)
O33 0.0437(7) 0.0601(8) 0.0640(9) 0.0191(7) 0.0078(7) -0.0005(6)
O34 0.0458(7) 0.0359(6) 0.0688(9) -0.0007(6) 0.0172(6) 0.0005(5)
C35 0.0475(10) 0.0456(9) 0.0593(11) -0.0023(9) 0.0101(9) 0.0062(8)
C36 0.075(2) 0.102(2) 0.0686(18) -0.0072(17) -0.0032(15) 0.0212(19)
C37 0.083(2) 0.076(2) 0.092(2) -0.0349(19) 0.0036(18) 0.0119(17)
C41 0.0338(8) 0.0337(8) 0.0381(9) 0.0033(7) -0.0050(7) -0.0026(7)
C42 0.0416(9) 0.0351(9) 0.0386(9) 0.0040(8) -0.0025(8) -0.0026(7)
O43 0.0511(8) 0.0461(7) 0.0497(7) -0.0105(6) -0.0027(6) 0.0003(6)
O44 0.0316(6) 0.0406(6) 0.0638(8) -0.0095(6) -0.0024(6) -0.0012(5)
C45 0.0349(10) 0.0411(10) 0.0813(14) -0.0078(10) -0.0006(10) 0.0018(8)
C46 0.0544(13) 0.0775(16) 0.0944(18) -0.0073(14) 0.0192(12) -0.0032(12)
C47 0.0482(12) 0.0690(14) 0.1014(19) -0.0040(14) -0.0205(13) 0.0107(11)
C136 0.074(6) 0.045(5) 0.073(6) 0.001(4) 0.002(5) 0.020(5)
C137 0.077(6) 0.063(6) 0.068(5) -0.011(5) 0.014(5) 0.016(5)
N51 0.0458(8) 0.0464(8) 0.0248(6) 0.0019(6) -0.0005(6) -0.0090(7)
C52 0.0582(12) 0.0497(10) 0.0348(9) -0.0073(8) 0.0067(9) -0.0147(9)
C53 0.0615(13) 0.0525(11) 0.0572(12) -0.0100(10) 0.0085(10) -0.0013(10)
C54 0.0900(18) 0.0627(14) 0.0913(18) -0.0206(13) 0.0302(15) -0.0046(13)
C55 0.101(2) 0.0770(18) 0.158(3) -0.024(2) 0.029(2) 0.0215(17)
C56 0.0437(10) 0.0466(10) 0.0289(8) -0.0037(8) -0.0030(8) -0.0042(7)
C57 0.0517(11) 0.0495(10) 0.0361(9) -0.0050(8) 0.0018(8) -0.0097(9)
C58 0.0543(11) 0.0568(11) 0.0441(10) -0.0116(9) 0.0047(9) -0.0139(9)
C59 0.0591(13) 0.0675(13) 0.0598(12) -0.0133(11) 0.0112(11) -0.0208(11)
C60 0.0547(11) 0.0554(11) 0.0283(8) 0.0096(8) -0.0075(8) -0.0135(9)
C61 0.0603(12) 0.0597(12) 0.0443(10) 0.0111(10) -0.0115(10) -0.0025(10)
C62 0.0638(14) 0.0868(16) 0.0684(14) 0.0293(13) -0.0164(12) 0.0000(13)
C63 0.0820(19) 0.0939(19) 0.120(2) 0.0297(19) -0.0222(18) 0.0235(16)
C64 0.0453(10) 0.0495(10) 0.0302(8) 0.0067(8) -0.0004(8) -0.0076(8)
C65 0.0559(12) 0.0610(12) 0.0413(10) 0.0073(9) -0.0043(9) -0.0180(10)
C66 0.0631(13) 0.0720(14) 0.0536(12) 0.0098(11) -0.0028(10) -0.0265(11)
C67 0.0890(19) 0.1003(19) 0.0912(19) 0.0181(16) -0.0151(16) -0.0523(16)
C101 0.082(5) 0.085(5) 0.132(6) 0.002(5) -0.035(5) 0.014(4)
C102 0.073(4) 0.087(4) 0.099(4) -0.006(3) -0.020(3) 0.018(3)
C103 0.073(4) 0.098(4) 0.096(5) -0.006(3) 0.000(3) 0.006(3)
C104 0.074(4) 0.093(4) 0.091(5) 0.004(3) -0.004(3) 0.007(3)
C105 0.096(4) 0.094(4) 0.090(4) 0.010(3) -0.022(3) -0.015(3)
C106 0.113(7) 0.073(5) 0.099(5) 0.004(4) -0.012(5) -0.015(4)

loop_
_atom_type_symbol
_atom_type_scat_dispersion_real
_atom_type_scat_dispersion_imag
_atom_type_scat_Cromer_Mann_a1
_atom_type_scat_Cromer_Mann_b1
_atom_type_scat_Cromer_Mann_a2
_atom_type_scat_Cromer_Mann_b2
_atom_type_scat_Cromer_Mann_a3
_atom_type_scat_Cromer_Mann_b3
_atom_type_scat_Cromer_Mann_a4
_atom_type_scat_Cromer_Mann_b4
_atom_type_scat_Cromer_Mann_c
_atom_type_scat_source
C 0.0033 0.0016 2.3100 20.8439 1.0200 10.2075 1.5886 0.5687 0.8650 51.6512 0.2156 'International Tables Vol C 4.2.6.8 and 6.1.1.4'
H 0.0000 0.0000 0.4930 10.5109 0.3229 26.1257 0.1402 3.1424 0.0408 57.7998 0.0030 'International Tables Vol C 4.2.6.8 and 6.1.1.4'
F 0.0171 0.0103 3.5392 10.2825 2.6412 4.2944 1.5170 0.2615 1.0243 26.1476 0.2776 'International Tables Vol C 4.2.6.8 and 6.1.1.4'
N 0.0061 0.0033 12.2126 0.0057 3.1322 9.8933 2.0125 28.9975 1.1663 0.5826 -11.5290 'International Tables Vol C 4.2.6.8 and 6.1.1.4'
O 0.0106 0.0060 3.0485 13.2771 2.2868 5.7011 1.5463 0.3239 0.8670 32.9089 0.2508 'International Tables Vol C 4.2.6.8 and 6.1.1.4'

loop_
_geom_angle_atom_site_label_1
_geom_angle_atom_site_label_2
_geom_angle_atom_site_label_3
_geom_angle
_geom_angle_publ_flag
C11 O1 H11 105.6 no
C21 O2 H21 108.4 no
O1 C11 C12 112.75(13) yes
O1 C11 C21 112.92(13) yes
C12 C11 C21 108.61(13) yes
O1 C11 H111 106.6 no
C12 C11 H111 108.5 no
C21 C11 H111 107.2 no
C11 C12 O13 125.86(15) yes
C11 C12 O14 109.64(14) yes
O13 C12 O14 124.50(17) yes
C12 O14 C15 118.14(13) yes
O14 C15 C16 108.14(16) yes
O14 C15 C17 106.02(15) yes
C16 C15 C17 113.41(17) yes
O14 C15 H151 107.6 no
C16 C15 H151 109.6 no
C17 C15 H151 111.8 no
C15 C16 H163 109.7 no
C15 C16 H162 108.8 no
H163 C16 H162 111.4 no
C15 C16 H161 108.2 no
H163 C16 H161 110.8 no
H162 C16 H161 107.8 no
C15 C17 H172 110.1 no
C15 C17 H171 109.5 no
H172 C17 H171 108.9 no
C15 C17 H173 109.3 no
H172 C17 H173 108.7 no
H171 C17 H173 110.4 no
C11 C21 O2 112.55(13) yes
C11 C21 C22 110.12(14) yes
O2 C21 C22 111.93(14) yes
C11 C21 H211 107.6 no
O2 C21 H211 107.4 no
C22 C21 H211 106.9 no
C21 C22 O23 124.95(16) yes
C21 C22 O24 110.79(16) yes
O23 C22 O24 124.25(17) yes
C22 O24 C25 117.63(16) yes
O24 C25 C26 106.0(2) yes
O24 C25 C27 107.8(2) yes
C26 C25 C27 113.8(2) yes
O24 C25 H251 111.9 no
C26 C25 H251 105.2 no
C27 C25 H251 112.1 no
C25 C26 H261 109.2 no
C25 C26 H263 107.8 no
H261 C26 H263 110.7 no
C25 C26 H262 105.3 no
H261 C26 H262 111.5 no
H263 C26 H262 112.2 no
C25 C27 H273 106.3 no
C25 C27 H272 106.4 no
H273 C27 H272 112.6 no
C25 C27 H271 108.3 no
H273 C27 H271 110.2 no
H272 C27 H271 112.7 no
C31 O3 H31 108.6 no
C41 O4 H41 107.2 no
O3 C31 C32 112.56(14) yes
O3 C31 C41 112.16(14) yes
C32 C31 C41 110.55(13) yes
O3 C31 H311 107.8 no
C32 C31 H311 105.9 no
C41 C31 H311 107.5 no
C31 C32 O33 125.44(16) yes
C31 C32 O34 109.64(14) yes
O33 C32 O34 124.89(16) yes
C32 O34 C35 119.39(12) yes
O34 C35 C36 107.64(7) yes
O34 C35 C37 107.46(7) yes
C36 C35 C37 112.95(7) yes
O34 C35 H351 109.5 no
C36 C35 H351 111.6 no
C37 C35 H351 107.5 no
O34 C35 C136 107.47(7) yes
O34 C35 C137 107.56(7) yes
C136 C35 C137 113.03(7) yes
O34 C35 H352 109.3 no
C136 C35 H352 109.5 no
C137 C35 H352 109.9 no
C35 C36 H361 109.0 no
C35 C36 H362 107.2 no
H361 C36 H362 112.8 no
C35 C36 H363 107.0 no
H361 C36 H363 109.7 no
H362 C36 H363 110.9 no
C35 C37 H371 105.9 no
C35 C37 H373 109.8 no
H371 C37 H373 111.8 no
C35 C37 H372 107.6 no
H371 C37 H372 112.3 no
H373 C37 H372 109.3 no
C31 C41 O4 113.50(13) yes
C31 C41 C42 108.21(13) yes
O4 C41 C42 112.37(13) yes
C31 C41 H411 107.0 no
O4 C41 H411 108.6 no
C42 C41 H411 106.8 no
C41 C42 O43 125.65(16) yes
C41 C42 O44 109.59(13) yes
O43 C42 O44 124.76(16) yes
C42 O44 C45 118.12(14) yes
O44 C45 C46 109.01(17) yes
O44 C45 C47 105.24(16) yes
C46 C45 C47 112.89(18) yes
O44 C45 H451 106.3 no
C46 C45 H451 113.0 no
C47 C45 H451 109.9 no
C45 C46 H461 109.2 no
C45 C46 H463 111.5 no
H461 C46 H463 108.1 no
C45 C46 H462 109.8 no
H461 C46 H462 108.4 no
H463 C46 H462 109.8 no
C45 C47 H472 106.7 no
C45 C47 H471 108.0 no
H472 C47 H471 112.8 no
C45 C47 H473 107.6 no
H472 C47 H473 112.3 no
H471 C47 H473 109.2 no
C35 C136 H1361 109.2 no
C35 C136 H1363 110.1 no
H1361 C136 H1363 109.3 no
C35 C136 H1362 109.0 no
H1361 C136 H1362 110.5 no
H1363 C136 H1362 108.7 no
C35 C137 H1372 107.9 no
C35 C137 H1371 108.8 no
H1372 C137 H1371 109.7 no
C35 C137 H1373 109.8 no
H1372 C137 H1373 110.7 no
H1371 C137 H1373 109.9 no
C52 N51 C56 110.51(13) yes
C52 N51 C60 106.52(13) yes
C56 N51 C60 111.08(13) yes
C52 N51 C64 110.94(13) yes
C56 N51 C64 106.98(12) yes
C60 N51 C64 110.86(13) yes
N51 C52 C53 116.34(15) yes
N51 C52 H522 107.2 no
C53 C52 H522 108.4 no
N51 C52 H521 106.6 no
C53 C52 H521 108.8 no
H522 C52 H521 109.4 no
C52 C53 C54 109.35(19) yes
C52 C53 H532 108.4 no
C54 C53 H532 109.8 no
C52 C53 H531 111.1 no
C54 C53 H531 108.3 no
H532 C53 H531 109.9 no
C53 C54 C55 113.5(2) yes
C53 C54 H541 108.6 no
C55 C54 H541 105.8 no
C53 C54 H542 108.2 no
C55 C54 H542 111.7 no
H541 C54 H542 108.9 no
C54 C55 H551 109.8 no
C54 C55 H553 108.5 no
H551 C55 H553 111.6 no
C54 C55 H552 107.5 no
H551 C55 H552 108.2 no
H553 C55 H552 111.2 no
N51 C56 C57 115.07(13) yes
N51 C56 H562 105.9 no
C57 C56 H562 111.7 no
N51 C56 H561 106.1 no
C57 C56 H561 108.4 no
H562 C56 H561 109.4 no
C56 C57 C58 110.96(14) yes
C56 C57 H571 108.7 no
C58 C57 H571 109.1 no
C56 C57 H572 109.5 no
C58 C57 H572 109.1 no
H571 C57 H572 109.4 no
C57 C58 C59 112.64(16) yes
C57 C58 H581 106.8 no
C59 C58 H581 110.4 no
C57 C58 H582 108.4 no
C59 C58 H582 109.6 no
H581 C58 H582 109.0 no
C58 C59 H591 110.3 no
C58 C59 H593 110.4 no
H591 C59 H593 110.2 no
C58 C59 H592 111.4 no
H591 C59 H592 107.4 no
H593 C59 H592 107.0 no
N51 C60 C61 115.42(14) yes
N51 C60 H602 107.3 no
C61 C60 H602 108.6 no
N51 C60 H601 106.2 no
C61 C60 H601 110.0 no
H602 C60 H601 109.2 no
C60 C61 C62 110.53(17) yes
C60 C61 H612 111.2 no
C62 C61 H612 108.1 no
C60 C61 H611 110.3 no
C62 C61 H611 108.4 no
H612 C61 H611 108.2 no
C61 C62 C63 112.1(2) yes
C61 C62 H621 106.4 no
C63 C62 H621 109.3 no
C61 C62 H622 109.4 no
C63 C62 H622 108.3 no
H621 C62 H622 111.5 no
C62 C63 H632 110.7 no
C62 C63 H633 107.3 no
H632 C63 H633 105.9 no
C62 C63 H631 112.5 no
H632 C63 H631 111.5 no
H633 C63 H631 108.7 no
N51 C64 C65 115.13(13) yes
N51 C64 H641 105.3 no
C65 C64 H641 110.7 no
N51 C64 H642 106.0 no
C65 C64 H642 111.5 no
H641 C64 H642 107.8 no
C64 C65 C66 111.85(15) yes
C64 C65 H651 108.6 no
C66 C65 H651 109.1 no
C64 C65 H652 109.5 no
C66 C65 H652 107.4 no
H651 C65 H652 110.3 no
C65 C66 C67 112.50(19) yes
C65 C66 H661 109.2 no
C67 C66 H661 113.5 no
C65 C66 H662 106.9 no
C67 C66 H662 108.1 no
H661 C66 H662 106.3 no
C66 C67 H671 109.4 no
C66 C67 H672 114.3 no
H671 C67 H672 107.9 no
C66 C67 H673 108.8 no
H671 C67 H673 108.4 no
H672 C67 H673 107.8 no
C102 C101 H1011 107.8 no
C102 C101 H1012 102.2 no
H1011 C101 H1012 113.9 no
C102 C101 H1013 105.5 no
H1011 C101 H1013 111.1 no
H1012 C101 H1013 115.2 no
C101 C102 C103 115.71(7) yes
C101 C102 H1021 106.4 no
C103 C102 H1021 112.0 no
C101 C102 H1022 105.4 no
C103 C102 H1022 106.6 no
H1021 C102 H1022 110.5 no
C102 C103 C104 111.08(7) yes
C102 C103 H1031 108.7 no
C104 C103 H1031 111.5 no
C102 C103 H1032 105.2 no
C104 C103 H1032 111.1 no
H1031 C103 H1032 109.0 no
C103 C104 C105 111.05(7) yes
C103 C104 H1041 109.2 no
C105 C104 H1041 107.6 no
C103 C104 H1042 108.4 no
C105 C104 H1042 111.5 no
H1041 C104 H1042 109.0 no
C104 C105 C106 115.72(7) yes
C104 C105 H1051 105.7 no
C106 C105 H1051 107.0 no
C104 C105 H1052 112.9 no
C106 C105 H1052 104.5 no
H1051 C105 H1052 111.0 no
C105 C106 H1061 110.2 no
C105 C106 H1062 106.3 no
H1061 C106 H1062 111.1 no
C105 C106 H1063 106.6 no
H1061 C106 H1063 109.5 no
H1062 C106 H1063 112.9 no

loop_
_geom_bond_atom_site_label_1
_geom_bond_atom_site_label_2
_geom_bond_distance
_geom_bond_publ_flag
O1 C11 1.4042(19) yes
O1 H11 0.833 no
O2 C21 1.3993(19) yes
O2 H21 0.829 no
C11 C12 1.517(2) yes
C11 C21 1.534(2) yes
C11 H111 0.965 no
C12 O13 1.202(2) yes
C12 O14 1.341(2) yes
O14 C15 1.462(2) yes
C15 C16 1.498(3) yes
C15 C17 1.497(3) yes
C15 H151 0.984 no
C16 H163 0.968 no
C16 H162 0.972 no
C16 H161 0.972 no
C17 H172 0.978 no
C17 H171 0.993 no
C17 H173 0.995 no
C21 C22 1.516(2) yes
C21 H211 0.985 no
C22 O23 1.197(2) yes
C22 O24 1.341(2) yes
O24 C25 1.460(2) yes
C25 C26 1.518(4) yes
C25 C27 1.502(4) yes
C25 H251 1.014 no
C26 H261 0.993 no
C26 H263 0.996 no
C26 H262 0.992 no
C27 H273 0.983 no
C27 H272 0.968 no
C27 H271 0.974 no
O3 C31 1.4003(19) yes
O3 H31 0.845 no
O4 C41 1.3979(19) yes
O4 H41 0.815 no
C31 C32 1.517(2) yes
C31 C41 1.541(2) yes
C31 H311 0.957 no
C32 O33 1.198(2) yes
C32 O34 1.335(2) yes
O34 C35 1.4679(18) yes
C35 C36 1.481(3) yes
C35 C37 1.494(3) yes
C35 H351 1.003 no
C35 C136 1.477(6) yes
C35 C137 1.461(6) yes
C35 H352 0.980 no
C36 H361 0.959 no
C36 H362 0.955 no
C36 H363 0.986 no
C37 H371 0.982 no
C37 H373 0.980 no
C37 H372 0.965 no
C41 C42 1.530(2) yes
C41 H411 0.974 no
C42 O43 1.198(2) yes
C42 O44 1.340(2) yes
O44 C45 1.460(2) yes
C45 C46 1.502(3) yes
C45 C47 1.510(3) yes
C45 H451 0.974 no
C46 H461 0.985 no
C46 H463 0.989 no
C46 H462 0.976 no
C47 H472 0.997 no
C47 H471 0.988 no
C47 H473 0.977 no
C136 H1361 0.970 no
C136 H1363 0.958 no
C136 H1362 0.957 no
C137 H1372 0.962 no
C137 H1371 0.956 no
C137 H1373 0.966 no
N51 C52 1.522(2) yes
N51 C56 1.518(2) yes
N51 C60 1.519(2) yes
N51 C64 1.524(2) yes
C52 C53 1.510(3) yes
C52 H522 0.981 no
C52 H521 0.994 no
C53 C54 1.524(3) yes
C53 H532 1.000 no
C53 H531 0.989 no
C54 C55 1.502(4) yes
C54 H541 0.985 no
C54 H542 0.967 no
C55 H551 0.982 no
C55 H553 0.990 no
C55 H552 0.995 no
C56 C57 1.516(2) yes
C56 H562 0.980 no
C56 H561 0.978 no
C57 C58 1.521(2) yes
C57 H571 0.967 no
C57 H572 0.973 no
C58 C59 1.514(3) yes
C58 H581 0.998 no
C58 H582 0.986 no
C59 H591 0.988 no
C59 H593 0.981 no
C59 H592 0.982 no
C60 C61 1.511(3) yes
C60 H602 0.974 no
C60 H601 0.970 no
C61 C62 1.515(3) yes
C61 H612 0.984 no
C61 H611 0.952 no
C62 C63 1.513(4) yes
C62 H621 0.975 no
C62 H622 0.951 no
C63 H632 0.940 no
C63 H633 0.996 no
C63 H631 0.966 no
C64 C65 1.514(3) yes
C64 H641 0.969 no
C64 H642 0.973 no
C65 C66 1.510(3) yes
C65 H651 1.001 no
C65 H652 0.956 no
C66 C67 1.513(3) yes
C66 H661 0.992 no
C66 H662 0.982 no
C67 H671 0.969 no
C67 H672 0.947 no
C67 H673 0.992 no
C101 C102 1.489(5) yes
C101 H1011 0.955 no
C101 H1012 0.961 no
C101 H1013 0.949 no
C102 C103 1.549(5) yes
C102 H1021 0.963 no
C102 H1022 0.958 no
C103 C104 1.584(5) yes
C103 H1031 0.991 no
C103 H1032 1.008 no
C104 C105 1.555(5) yes
C104 H1041 0.987 no
C104 H1042 0.992 no
C105 C106 1.494(5) yes
C105 H1051 0.932 no
C105 H1052 0.962 no
C106 H1061 0.951 no
C106 H1062 0.985 no
C106 H1063 0.969 no

loop_
_geom_hbond_atom_site_label_D
_geom_hbond_atom_site_label_H
_geom_hbond_atom_site_label_A
_geom_hbond_site_symmetry_A
_geom_hbond_angle_DHA
_geom_hbond_distance_DH
_geom_hbond_distance_HA
_geom_hbond_distance_DA
_geom_hbond_publ_flag
C16 H163 O23 2_566 158.21 0.968 2.438 3.356(5) yes
C52 H522 O13 . 171.90 0.981 2.450 3.424(5) yes
C52 H521 O4 . 152.40 0.994 2.468 3.380(5) yes
C56 H562 O23 1_556 163.77 0.980 2.459 3.411(5) yes
C60 H602 O1 . 149.54 0.974 2.366 3.244(5) yes
C66 H661 O3 1_556 142.99 0.992 2.530 3.375(5) yes
C35 H351 O33 4_665 130.24 1.003 2.552 3.290(5) yes
C35 H352 O33 4_665 137.35 0.980 2.501 3.290(5) yes
